data_7027484
loop_
_publ_author_name
'Wong, Wai-Kwok'
'Zhang, Lilu'
'Xue, Feng'
'Mak, Thomas C. W.'

_publ_section_title
;
 Synthesis, characterization and crystal structures of neutral mono- and
 di-nuclear lanthanide(III) porphyrinate complexes
;
_journal_issue 17
_journal_name_full 'Journal of the Chemical Society, Dalton Transactions'
_journal_page_first 3053
_journal_paper_doi 10.1039/a903127h
_journal_year 1999
_chemical_formula_sum 'C54 H50 Cl N4 O3 Y'
_chemical_formula_weight 927.34
_chemical_name_systematic
; 

 ? 

;
_space_group_IT_number 14
_symmetry_cell_setting monoclinic
_symmetry_space_group_name_Hall '-P 2ybc'
_symmetry_space_group_name_H-M 'P 1 21/c 1'
_atom_sites_solution_hydrogens geom
_atom_sites_solution_primary direct
_atom_sites_solution_secondary difmap
_audit_creation_method SHELXL-97
_cell_angle_alpha 90.00
_cell_angle_beta 109.43(1)
_cell_angle_gamma 90.00
_cell_formula_units_Z 4
_cell_length_a 15.276(1)
_cell_length_b 28.313(2)
_cell_length_c 13.846(1)
_cell_measurement_reflns_used '105 from 4 still frames'
_cell_measurement_temperature 293(2)
_cell_measurement_theta_max 26
_cell_measurement_theta_min 2
_cell_volume 5647.5(8)
_computing_cell_refinement 'BioteX 1.0 (MSC, 1995)'
_computing_data_collection 'BioteX 1.0 (MSC, 1995)'
_computing_data_reduction 'BioteX 1.0 (MSC, 1995)'
_computing_molecular_graphics 'SHELXTL-PC (Siemens, 1990)'
_computing_structure_refinement 'SHELXL-97 (Sheldrick, 1997)'
_computing_structure_solution 'SHELXS-97 (Sheldrick, 1990)'
_diffrn_ambient_temperature 293(2)
_diffrn_measured_fraction_theta_full 0.771
_diffrn_measured_fraction_theta_max 0.771
_diffrn_measurement_device_type 'Rigaku RAXIS IIc'
_diffrn_measurement_method
;

Data was collected to 0.82\%A with 80% completeness by taking 44

oscillation photos in the range of 0 - 180\%, \D\f = 6\% for \f =

0 - 84\% and 168 - 180\%, \D\f = 3\% for \f = 84 - 168\%.  Crystal

to detector distance is 78.086mm, background level -40.

;
_diffrn_radiation_monochromator graphite
_diffrn_radiation_source
;

Rigaku RU-200 rotating anode generator powered at 50kV / 90mA

;
_diffrn_radiation_type MoK\a
_diffrn_radiation_wavelength 0.71073
_diffrn_reflns_av_R_equivalents 0.0000
_diffrn_reflns_av_sigmaI/netI 0.1075
_diffrn_reflns_limit_h_max 17
_diffrn_reflns_limit_h_min -18
_diffrn_reflns_limit_k_max 0
_diffrn_reflns_limit_k_min -34
_diffrn_reflns_limit_l_max 16
_diffrn_reflns_limit_l_min 0
_diffrn_reflns_number 8138
_diffrn_reflns_theta_full 25.53
_diffrn_reflns_theta_max 25.53
_diffrn_reflns_theta_min 1.72
_exptl_absorpt_coefficient_mu 1.120
_exptl_absorpt_correction_T_max 1.071
_exptl_absorpt_correction_T_min 0.934
_exptl_absorpt_correction_type ABSCOR
_exptl_crystal_colour Red
_exptl_crystal_density_diffrn 1.091
_exptl_crystal_density_method 'not measured'
_exptl_crystal_description prism
_exptl_crystal_F_000 1928
_exptl_crystal_size_max 0.42
_exptl_crystal_size_mid 0.20
_exptl_crystal_size_min 0.20
_refine_diff_density_max 0.588
_refine_diff_density_min -0.538
_refine_diff_density_rms 0.083
_refine_ls_extinction_coef 0.0038(6)
_refine_ls_extinction_expression Fc^*^=kFc[1+0.001xFc^2^\l^3^/sin(2\q)]^-1/4^
_refine_ls_extinction_method SHELXL
_refine_ls_goodness_of_fit_ref 1.130
_refine_ls_hydrogen_treatment mixed
_refine_ls_matrix_type full
_refine_ls_number_parameters 569
_refine_ls_number_reflns 8138
_refine_ls_number_restraints 413
_refine_ls_restrained_S_all 1.116
_refine_ls_R_factor_all 0.1177
_refine_ls_R_factor_gt 0.0833
_refine_ls_shift/su_max 0.058
_refine_ls_shift/su_mean 0.004
_refine_ls_structure_factor_coef Fsqd
_refine_ls_weighting_details 'calc w=1/[\s^2^(Fo^2^)+(0.1080P)^2^+0.0000P] where P=(Fo^2^+2Fc^2^)/3'
_refine_ls_weighting_scheme calc
_refine_ls_wR_factor_gt 0.2098
_refine_ls_wR_factor_ref 0.2297
_reflns_number_gt 6262
_reflns_number_total 8138
_reflns_threshold_expression >2sigma(I)
_cod_data_source_file 903127hsup1.cif
_cod_data_source_block 1
_cod_depositor_comments
;
The following automatic conversions were performed:
'_atom_site_symetry_multiplicity' tag replaced with
'_atom_site_symmetry_multiplicity'.

Automatic conversion script
Id: cif_correct_tags 1440 2010-10-19 06:21:57Z saulius 

The following automatic conversions were performed:

'_symmetry_cell_setting' value 'Monoclinic' changed to 'monoclinic'
according to /home/saulius/struct/CIF-dictionaries/cif_core.dic
dictionary named 'cif_core.dic' version 2.4.2 from 2011-04-26.

Automatic conversion script
Id: cif_fix_values 1891 2012-01-12 08:04:46Z andrius 
;
_cod_original_cell_volume 5647.5(6)
_cod_original_sg_symbol_H-M P2(1)/c
_cod_database_code 7027484

loop_
_symmetry_equiv_pos_as_xyz
'x, y, z'
'-x, y+1/2, -z+1/2'
'-x, -y, -z'
'x, -y-1/2, z-1/2'

loop_
_atom_site_label
_atom_site_type_symbol
_atom_site_fract_x
_atom_site_fract_y
_atom_site_fract_z
_atom_site_U_iso_or_equiv
_atom_site_adp_type
_atom_site_occupancy
_atom_site_symmetry_multiplicity
_atom_site_calc_flag
_atom_site_refinement_flags
Y1 Y 0.53805(3) 0.69736(2) 0.41782(3) 0.05137(15) Uani 1 1 d .
Cl1 Cl 0.40739(11) 0.65620(7) 0.26205(11) 0.0781(5) Uani 1 1 d .
N1 N 0.4209(3) 0.74139(16) 0.4542(3) 0.0538(11) Uani 1 1 d DU
N2 N 0.6117(3) 0.77056(16) 0.4901(3) 0.0557(11) Uani 1 1 d DU
N3 N 0.6736(3) 0.67708(16) 0.5614(3) 0.0525(10) Uani 1 1 d DU
N4 N 0.4821(3) 0.64672(16) 0.5215(3) 0.0519(10) Uani 1 1 d DU
C1 C 0.3353(4) 0.7216(2) 0.4417(4) 0.0607(13) Uani 1 1 d DU
C2 C 0.2651(4) 0.7580(2) 0.4163(5) 0.0724(16) Uani 1 1 d DU
H2 H 0.2016 0.7536 0.4011 0.087 Uiso 1 1 calc R
C3 C 0.3092(4) 0.7994(2) 0.4188(5) 0.0733(16) Uani 1 1 d DU
H3 H 0.2816 0.8291 0.4072 0.088 Uiso 1 1 calc R
C4 C 0.4069(4) 0.7894(2) 0.4428(4) 0.0585(13) Uani 1 1 d DU
C5 C 0.4758(4) 0.8244(2) 0.4517(4) 0.0590(13) Uani 1 1 d U
C6 C 0.5710(4) 0.8146(2) 0.4749(4) 0.0600(14) Uani 1 1 d DU
C7 C 0.6426(4) 0.8508(2) 0.4933(5) 0.0748(16) Uani 1 1 d DU
H7 H 0.6333 0.8833 0.4887 0.090 Uiso 1 1 calc R
C8 C 0.7252(4) 0.8281(2) 0.5182(5) 0.0713(16) Uani 1 1 d DU
H8 H 0.7832 0.8421 0.5329 0.086 Uiso 1 1 calc R
C9 C 0.7063(4) 0.7782(2) 0.5176(4) 0.0588(13) Uani 1 1 d DU
C10 C 0.7749(4) 0.7435(2) 0.5494(4) 0.0609(13) Uani 1 1 d U
C11 C 0.7601(4) 0.6969(2) 0.5745(4) 0.0621(14) Uani 1 1 d DU
C12 C 0.8312(4) 0.6637(2) 0.6253(5) 0.0753(18) Uani 1 1 d DU
H12 H 0.8947 0.6679 0.6405 0.090 Uiso 1 1 calc R
C13 C 0.7896(4) 0.6254(3) 0.6469(5) 0.0794(18) Uani 1 1 d DU
H13 H 0.8190 0.5985 0.6811 0.095 Uiso 1 1 calc R
C14 C 0.6901(4) 0.6337(2) 0.6069(4) 0.0599(14) Uani 1 1 d DU
C15 C 0.6235(4) 0.6023(2) 0.6204(4) 0.0598(13) Uani 1 1 d U
C16 C 0.5264(4) 0.60859(19) 0.5789(4) 0.0549(13) Uani 1 1 d DU
C17 C 0.4587(4) 0.5776(2) 0.5960(4) 0.0641(15) Uani 1 1 d DU
H17 H 0.4706 0.5492 0.6321 0.077 Uiso 1 1 calc R
C18 C 0.3751(4) 0.5971(2) 0.5502(4) 0.0651(15) Uani 1 1 d DU
H18 H 0.3182 0.5847 0.5482 0.078 Uiso 1 1 calc R
C19 C 0.3893(4) 0.6404(2) 0.5051(4) 0.0559(13) Uani 1 1 d DU
C20 C 0.3193(4) 0.6742(2) 0.4614(4) 0.0622(13) Uani 1 1 d U
C21 C 0.4456(4) 0.8742(2) 0.4401(4) 0.0654(14) Uani 1 1 d DU
C22 C 0.4193(4) 0.8970(2) 0.5143(4) 0.0773(17) Uani 1 1 d DU
H22 H 0.4200 0.8808 0.5729 0.093 Uiso 1 1 calc R
C23 C 0.3920(4) 0.9439(2) 0.5022(5) 0.089(2) Uani 1 1 d DU
H23 H 0.3740 0.9584 0.5529 0.106 Uiso 1 1 calc R
C24 C 0.3906(5) 0.9695(2) 0.4186(5) 0.095(2) Uani 1 1 d DU
C25 C 0.4170(6) 0.9470(2) 0.3443(6) 0.106(2) Uani 1 1 d DU
H25 H 0.4155 0.9634 0.2855 0.127 Uiso 1 1 calc R
C26 C 0.4454(5) 0.9008(2) 0.3560(5) 0.092(2) Uani 1 1 d DU
H26 H 0.4651 0.8868 0.3059 0.110 Uiso 1 1 calc R
C27 C 0.3577(7) 1.0217(3) 0.4041(8) 0.133(3) Uani 1 1 d DU
H27A H 0.3622 1.0336 0.3410 0.200 Uiso 1 1 calc R
H27B H 0.3963 1.0403 0.4601 0.200 Uiso 1 1 calc R
H27C H 0.2945 1.0235 0.4023 0.200 Uiso 1 1 calc R
C28 C 0.8727(4) 0.7580(2) 0.5667(4) 0.0669(16) Uani 1 1 d DU
C29 C 0.9038(4) 0.7656(3) 0.4861(5) 0.104(3) Uani 1 1 d DU
H29 H 0.8632 0.7615 0.4197 0.125 Uiso 1 1 calc R
C30 C 0.9945(5) 0.7794(3) 0.5015(6) 0.123(3) Uani 1 1 d DU
H30 H 1.0130 0.7844 0.4448 0.147 Uiso 1 1 calc R
C31 C 1.0571(4) 0.7859(3) 0.5966(6) 0.114(3) Uani 1 1 d DU
C32 C 1.0273(5) 0.7788(3) 0.6773(6) 0.112(3) Uani 1 1 d DU
H32 H 1.0682 0.7833 0.7435 0.134 Uiso 1 1 calc R
C33 C 0.9364(4) 0.7649(3) 0.6626(5) 0.095(2) Uani 1 1 d DU
H33 H 0.9182 0.7602 0.7196 0.114 Uiso 1 1 calc R
C34 C 1.1572(5) 0.8011(4) 0.6129(9) 0.159(4) Uani 1 1 d DU
H34A H 1.1664 0.8036 0.5478 0.239 Uiso 1 1 calc R
H34B H 1.1992 0.7781 0.6544 0.239 Uiso 1 1 calc R
H34C H 1.1687 0.8312 0.6468 0.239 Uiso 1 1 calc R
C35 C 0.6586(4) 0.5594(2) 0.6829(4) 0.0637(14) Uani 1 1 d DU
C36 C 0.7041(4) 0.5632(2) 0.7872(4) 0.0836(19) Uani 1 1 d DU
H36 H 0.7102 0.5928 0.8182 0.100 Uiso 1 1 calc R
C37 C 0.7408(4) 0.5237(2) 0.8467(5) 0.086(2) Uani 1 1 d DU
H37 H 0.7712 0.5273 0.9167 0.103 Uiso 1 1 calc R
C38 C 0.7329(4) 0.4796(2) 0.8033(4) 0.0767(17) Uani 1 1 d DU
C39 C 0.6860(5) 0.4748(2) 0.7026(5) 0.088(2) Uani 1 1 d DU
H39 H 0.6776 0.4449 0.6730 0.106 Uiso 1 1 calc R
C40 C 0.6498(4) 0.5144(2) 0.6421(5) 0.0793(18) Uani 1 1 d DU
H40 H 0.6188 0.5103 0.5724 0.095 Uiso 1 1 calc R
C41 C 0.7779(6) 0.4365(3) 0.8687(6) 0.108(3) Uani 1 1 d DU
H41A H 0.8085 0.4463 0.9382 0.162 Uiso 1 1 calc R
H41B H 0.8223 0.4225 0.8420 0.162 Uiso 1 1 calc R
H41C H 0.7308 0.4137 0.8668 0.162 Uiso 1 1 calc R
C42 C 0.2209(4) 0.6591(2) 0.4415(5) 0.0728(17) Uani 1 1 d DU
C43 C 0.1775(4) 0.6306(3) 0.3597(5) 0.098(2) Uani 1 1 d DU
H43 H 0.2099 0.6201 0.3176 0.117 Uiso 1 1 calc R
C44 C 0.0861(5) 0.6170(3) 0.3391(7) 0.139(3) Uani 1 1 d DU
H44 H 0.0587 0.5976 0.2831 0.167 Uiso 1 1 calc R
C45 C 0.0353(5) 0.6309(4) 0.3967(8) 0.138(4) Uani 1 1 d DU
C46 C 0.0795(5) 0.6572(4) 0.4803(8) 0.158(4) Uani 1 1 d DU
H46 H 0.0478 0.6651 0.5248 0.189 Uiso 1 1 calc R
C47 C 0.1699(4) 0.6731(3) 0.5025(6) 0.122(3) Uani 1 1 d DU
H47 H 0.1962 0.6930 0.5580 0.147 Uiso 1 1 calc R
C48 C -0.0672(5) 0.6171(5) 0.3748(12) 0.220(7) Uani 1 1 d DU
H48A H -0.0893 0.6310 0.4256 0.329 Uiso 1 1 calc R
H48B H -0.0723 0.5833 0.3770 0.329 Uiso 1 1 calc R
H48C H -0.1038 0.6283 0.3082 0.329 Uiso 1 1 calc R
C49 C 0.5586(6) 0.5712(3) 0.3545(6) 0.106(2) Uani 1 1 d DU
H49A H 0.5173 0.5689 0.3936 0.160 Uiso 1 1 calc R
H49B H 0.6024 0.5457 0.3723 0.160 Uiso 1 1 calc R
H49C H 0.5234 0.5696 0.2828 0.160 Uiso 1 1 calc R
O1 O 0.6073(3) 0.61539(18) 0.3764(3) 0.0870(13) Uani 1 1 d DU
C50 C 0.6688(7) 0.6210(3) 0.3226(9) 0.164(4) Uani 1 1 d DU
H50A H 0.7264 0.6056 0.3616 0.197 Uiso 1 1 calc R
H50B H 0.6437 0.6038 0.2587 0.197 Uiso 1 1 calc R
C51 C 0.6891(6) 0.6631(3) 0.3007(8) 0.148(3) Uani 1 1 d DU
H51A H 0.6782 0.6633 0.2275 0.178 Uiso 1 1 calc R
H51B H 0.7556 0.6666 0.3338 0.178 Uiso 1 1 calc R
O2 O 0.6487(3) 0.70421(16) 0.3221(3) 0.0795(12) Uani 1 1 d DU
C52 C 0.6281(6) 0.7361(4) 0.2406(7) 0.157(3) Uani 1 1 d DU
H52A H 0.6838 0.7542 0.2481 0.189 Uiso 1 1 calc R
H52B H 0.6148 0.7178 0.1780 0.189 Uiso 1 1 calc R
C53 C 0.5608(6) 0.7655(4) 0.2280(7) 0.141(3) Uani 1 1 d DU
H53A H 0.5278 0.7677 0.1550 0.169 Uiso 1 1 calc R
H53B H 0.5883 0.7963 0.2498 0.169 Uiso 1 1 calc R
O3 O 0.4949(3) 0.75831(16) 0.2752(3) 0.0738(12) Uani 1 1 d DU
C54 C 0.4024(4) 0.7679(3) 0.2086(5) 0.095(2) Uani 1 1 d DU
H54A H 0.3591 0.7606 0.2433 0.142 Uiso 1 1 calc R
H54B H 0.3890 0.7489 0.1480 0.142 Uiso 1 1 calc R
H54C H 0.3971 0.8007 0.1901 0.142 Uiso 1 1 calc R

loop_
_atom_site_aniso_label
_atom_site_aniso_U_11
_atom_site_aniso_U_22
_atom_site_aniso_U_33
_atom_site_aniso_U_23
_atom_site_aniso_U_13
_atom_site_aniso_U_12
Y1 0.0561(3) 0.0496(3) 0.0493(2) -0.0025(2) 0.0187(2) -0.0012(3)
Cl1 0.0766(9) 0.0873(13) 0.0642(8) -0.0172(8) 0.0152(7) -0.0108(9)
N1 0.055(2) 0.052(3) 0.055(2) -0.003(2) 0.0210(19) 0.002(2)
N2 0.065(2) 0.048(3) 0.053(2) 0.001(2) 0.019(2) 0.002(2)
N3 0.055(2) 0.048(3) 0.053(2) -0.0016(19) 0.0166(19) -0.005(2)
N4 0.057(2) 0.046(3) 0.054(2) -0.0022(19) 0.0200(19) -0.003(2)
C1 0.065(3) 0.061(3) 0.059(3) 0.002(3) 0.025(3) 0.005(3)
C2 0.060(3) 0.071(4) 0.084(4) 0.000(3) 0.021(3) 0.008(3)
C3 0.070(3) 0.065(4) 0.085(4) 0.000(3) 0.027(3) 0.013(3)
C4 0.066(3) 0.051(3) 0.062(3) 0.004(3) 0.026(3) 0.006(2)
C5 0.070(3) 0.051(3) 0.059(3) 0.005(2) 0.025(3) 0.007(3)
C6 0.070(3) 0.054(4) 0.058(3) 0.003(2) 0.024(3) 0.000(2)
C7 0.086(4) 0.052(4) 0.090(4) -0.003(3) 0.033(3) -0.012(3)
C8 0.073(3) 0.062(4) 0.081(4) 0.001(3) 0.029(3) -0.008(3)
C9 0.059(3) 0.057(3) 0.059(3) -0.003(3) 0.018(2) -0.008(3)
C10 0.065(3) 0.056(3) 0.061(3) 0.002(3) 0.020(2) -0.007(3)
C11 0.058(3) 0.064(3) 0.063(3) 0.001(3) 0.018(3) -0.001(3)
C12 0.055(3) 0.064(4) 0.099(4) 0.009(3) 0.016(3) 0.001(3)
C13 0.065(3) 0.066(4) 0.099(4) 0.013(4) 0.016(3) 0.007(3)
C14 0.063(3) 0.050(3) 0.064(3) 0.003(3) 0.018(3) 0.002(3)
C15 0.069(3) 0.049(3) 0.062(3) -0.001(2) 0.022(3) -0.001(3)
C16 0.067(3) 0.042(3) 0.057(3) 0.000(2) 0.022(2) -0.002(2)
C17 0.071(3) 0.055(4) 0.068(3) 0.005(3) 0.025(3) -0.007(3)
C18 0.069(3) 0.053(4) 0.077(3) -0.006(3) 0.029(3) -0.012(3)
C19 0.062(3) 0.049(3) 0.062(3) -0.005(2) 0.027(2) -0.004(2)
C20 0.065(3) 0.059(3) 0.070(3) -0.007(3) 0.032(3) -0.001(3)
C21 0.081(4) 0.049(3) 0.073(3) 0.003(3) 0.035(3) 0.003(3)
C22 0.107(4) 0.059(4) 0.079(3) 0.001(3) 0.048(3) 0.008(3)
C23 0.116(5) 0.066(4) 0.101(4) 0.001(3) 0.058(4) 0.016(4)
C24 0.125(5) 0.055(4) 0.117(5) 0.005(3) 0.057(4) 0.011(4)
C25 0.159(6) 0.065(4) 0.121(5) 0.027(4) 0.083(5) 0.029(5)
C26 0.148(6) 0.059(4) 0.087(4) 0.011(3) 0.064(4) 0.014(4)
C27 0.175(8) 0.061(5) 0.189(8) 0.024(5) 0.095(7) 0.034(5)
C28 0.059(3) 0.063(4) 0.076(3) 0.000(3) 0.018(3) -0.004(3)
C29 0.098(4) 0.131(7) 0.096(4) -0.039(4) 0.050(3) -0.053(5)
C30 0.093(4) 0.162(9) 0.136(5) -0.052(6) 0.068(4) -0.046(5)
C31 0.071(4) 0.103(6) 0.173(6) -0.060(5) 0.050(4) -0.034(4)
C32 0.073(4) 0.120(7) 0.120(5) -0.007(6) 0.003(4) -0.020(5)
C33 0.074(4) 0.106(6) 0.095(4) -0.001(4) 0.014(3) -0.023(4)
C34 0.075(4) 0.165(10) 0.253(11) -0.087(8) 0.074(5) -0.039(5)
C35 0.067(3) 0.054(3) 0.067(3) 0.003(3) 0.018(3) 0.000(3)
C36 0.108(5) 0.069(4) 0.067(3) 0.005(3) 0.020(3) 0.000(4)
C37 0.111(5) 0.076(4) 0.070(3) 0.005(3) 0.027(4) 0.003(4)
C38 0.076(4) 0.067(4) 0.087(4) 0.015(3) 0.027(3) 0.003(3)
C39 0.107(5) 0.055(4) 0.090(4) -0.003(3) 0.016(4) 0.008(4)
C40 0.090(4) 0.064(4) 0.077(3) -0.002(3) 0.018(3) 0.009(4)
C41 0.115(6) 0.082(5) 0.118(5) 0.036(4) 0.025(5) 0.021(5)
C42 0.059(3) 0.070(4) 0.093(4) -0.002(3) 0.030(3) 0.001(3)
C43 0.070(4) 0.103(6) 0.113(5) -0.016(4) 0.020(4) -0.013(4)
C44 0.073(4) 0.146(9) 0.180(8) -0.028(7) 0.017(5) -0.033(5)
C45 0.060(4) 0.124(8) 0.224(9) 0.030(6) 0.037(5) 0.002(5)
C46 0.103(4) 0.174(11) 0.239(9) -0.018(7) 0.113(5) -0.014(6)
C47 0.087(4) 0.153(8) 0.153(6) -0.036(5) 0.076(4) -0.012(5)
C48 0.072(5) 0.198(13) 0.384(18) 0.033(13) 0.071(7) -0.016(6)
C49 0.153(7) 0.071(5) 0.104(5) -0.018(4) 0.053(5) -0.006(4)
O1 0.086(3) 0.081(3) 0.093(3) -0.024(3) 0.028(2) -0.005(3)
C50 0.165(6) 0.098(5) 0.292(10) -0.031(7) 0.158(6) 0.007(6)
C51 0.171(6) 0.129(6) 0.204(8) 0.030(6) 0.142(6) 0.051(5)
O2 0.079(2) 0.095(3) 0.078(2) 0.012(2) 0.044(2) 0.012(2)
C52 0.159(6) 0.174(8) 0.186(7) 0.112(6) 0.122(5) 0.065(6)
C53 0.132(5) 0.157(8) 0.167(6) 0.098(6) 0.094(5) 0.042(5)
O3 0.083(2) 0.080(3) 0.058(2) 0.015(2) 0.0229(19) 0.001(2)
C54 0.094(4) 0.113(7) 0.066(4) 0.014(4) 0.012(3) 0.025(5)

loop_
_atom_type_symbol
_atom_type_description
_atom_type_scat_dispersion_real
_atom_type_scat_dispersion_imag
_atom_type_scat_source
C C 0.0033 0.0016 'International Tables Vol C Tables 4.2.6.8 and 6.1.1.4'
H H 0.0000 0.0000 'International Tables Vol C Tables 4.2.6.8 and 6.1.1.4'
N N 0.0061 0.0033 'International Tables Vol C Tables 4.2.6.8 and 6.1.1.4'
O O 0.0106 0.0060 'International Tables Vol C Tables 4.2.6.8 and 6.1.1.4'
Cl Cl 0.1484 0.1585 'International Tables Vol C Tables 4.2.6.8 and 6.1.1.4'
Y Y -2.7962 3.5667 'International Tables Vol C Tables 4.2.6.8 and 6.1.1.4'

loop_
_geom_angle_atom_site_label_1
_geom_angle_atom_site_label_2
_geom_angle_atom_site_label_3
_geom_angle
N1 Y1 N4 74.95(15)
N1 Y1 N2 74.96(15)
N4 Y1 N2 118.61(14)
N1 Y1 N3 116.83(14)
N4 Y1 N3 75.01(14)
N2 Y1 N3 73.06(15)
N1 Y1 O2 140.40(15)
N4 Y1 O2 144.64(15)
N2 Y1 O2 81.25(15)
N3 Y1 O2 84.77(14)
N1 Y1 O3 77.80(14)
N4 Y1 O3 145.71(14)
N2 Y1 O3 72.75(14)
N3 Y1 O3 137.05(14)
O2 Y1 O3 65.02(13)
N1 Y1 Cl1 89.26(11)
N4 Y1 Cl1 84.40(10)
N2 Y1 Cl1 146.18(11)
N3 Y1 Cl1 140.09(12)
O2 Y1 Cl1 93.52(11)
O3 Y1 Cl1 74.77(10)
N1 Y1 O1 151.40(15)
N4 Y1 O1 81.63(14)
N2 Y1 O1 131.88(14)
N3 Y1 O1 71.33(14)
O2 Y1 O1 64.34(15)
O3 Y1 O1 116.07(14)
Cl1 Y1 O1 72.11(10)
C1 N1 C4 106.4(4)
C1 N1 Y1 120.7(4)
C4 N1 Y1 126.5(3)
C6 N2 C9 106.1(5)
C6 N2 Y1 126.1(3)
C9 N2 Y1 123.3(4)
C14 N3 C11 106.3(5)
C14 N3 Y1 124.8(3)
C11 N3 Y1 121.9(3)
C19 N4 C16 106.0(4)
C19 N4 Y1 122.6(3)
C16 N4 Y1 127.9(3)
N1 C1 C20 125.6(5)
N1 C1 C2 109.7(5)
C20 C1 C2 124.3(5)
C3 C2 C1 106.9(5)
C2 C3 C4 107.7(6)
N1 C4 C5 126.6(5)
N1 C4 C3 109.2(5)
C5 C4 C3 124.2(6)
C6 C5 C4 124.0(5)
C6 C5 C21 118.4(5)
C4 C5 C21 117.5(5)
N2 C6 C5 126.4(5)
N2 C6 C7 109.6(5)
C5 C6 C7 123.9(6)
C8 C7 C6 107.0(6)
C7 C8 C9 107.2(6)
N2 C9 C10 125.6(5)
N2 C9 C8 110.1(5)
C10 C9 C8 124.1(5)
C11 C10 C9 125.0(5)
C11 C10 C28 117.2(5)
C9 C10 C28 117.6(5)
N3 C11 C10 125.0(5)
N3 C11 C12 109.3(5)
C10 C11 C12 125.5(5)
C13 C12 C11 107.7(5)
C12 C13 C14 107.3(6)
N3 C14 C15 126.6(5)
N3 C14 C13 109.4(5)
C15 C14 C13 123.9(6)
C16 C15 C14 125.0(5)
C16 C15 C35 117.9(5)
C14 C15 C35 117.1(5)
N4 C16 C15 125.6(5)
N4 C16 C17 109.4(5)
C15 C16 C17 124.9(5)
C18 C17 C16 107.1(5)
C17 C18 C19 107.6(5)
N4 C19 C20 125.1(5)
N4 C19 C18 109.9(5)
C20 C19 C18 124.6(5)
C1 C20 C19 125.0(5)
C1 C20 C42 117.8(5)
C19 C20 C42 117.0(5)
C22 C21 C26 116.9(5)
C22 C21 C5 121.5(5)
C26 C21 C5 121.6(5)
C21 C22 C23 120.5(6)
C24 C23 C22 122.2(6)
C23 C24 C25 117.6(6)
C23 C24 C27 122.0(6)
C25 C24 C27 120.3(6)
C24 C25 C26 120.8(6)
C21 C26 C25 121.9(6)
C29 C28 C33 116.1(6)
C29 C28 C10 121.0(5)
C33 C28 C10 122.9(5)
C28 C29 C30 121.4(6)
C31 C30 C29 122.1(7)
C32 C31 C30 117.3(6)
C32 C31 C34 120.8(7)
C30 C31 C34 121.8(8)
C31 C32 C33 120.9(7)
C28 C33 C32 122.2(7)
C36 C35 C40 116.4(6)
C36 C35 C15 120.2(5)
C40 C35 C15 123.3(5)
C35 C36 C37 121.3(6)
C38 C37 C36 120.8(6)
C39 C38 C37 118.9(6)
C39 C38 C41 120.7(6)
C37 C38 C41 120.4(6)
C38 C39 C40 120.6(6)
C35 C40 C39 121.9(6)
C43 C42 C47 117.2(6)
C43 C42 C20 120.1(5)
C47 C42 C20 122.7(6)
C42 C43 C44 120.8(7)
C45 C44 C43 122.7(8)
C44 C45 C46 116.5(7)
C44 C45 C48 124.0(9)
C46 C45 C48 119.5(9)
C45 C46 C47 123.0(8)
C42 C47 C46 119.6(7)
C50 O1 C49 112.4(6)
C50 O1 Y1 113.6(5)
C49 O1 Y1 125.7(4)
C51 C50 O1 119.3(8)
C50 C51 O2 124.2(8)
C51 O2 C52 111.4(7)
C51 O2 Y1 118.5(4)
C52 O2 Y1 118.2(4)
C53 C52 O2 118.8(7)
C52 C53 O3 120.8(7)
C53 O3 C54 112.6(5)
C53 O3 Y1 115.2(4)
C54 O3 Y1 125.1(4)

loop_
_geom_bond_atom_site_label_1
_geom_bond_atom_site_label_2
_geom_bond_distance
Y1 N1 2.368(4)
Y1 N4 2.380(4)
Y1 N2 2.411(5)
Y1 N3 2.414(4)
Y1 O2 2.478(4)
Y1 O3 2.539(4)
Y1 Cl1 2.6702(16)
Y1 O1 2.690(5)
N1 C1 1.379(7)
N1 C4 1.378(7)
N2 C6 1.377(7)
N2 C9 1.384(7)
N3 C14 1.365(7)
N3 C11 1.391(7)
N4 C19 1.371(6)
N4 C16 1.377(7)
C1 C20 1.406(9)
C1 C2 1.443(8)
C2 C3 1.347(9)
C3 C4 1.445(8)
C4 C5 1.421(8)
C5 C6 1.409(8)
C5 C21 1.475(8)
C6 C7 1.458(8)
C7 C8 1.354(9)
C8 C9 1.441(9)
C9 C10 1.397(8)
C10 C11 1.401(8)
C10 C28 1.490(7)
C11 C12 1.433(8)
C12 C13 1.339(9)
C13 C14 1.453(8)
C14 C15 1.410(8)
C15 C16 1.411(8)
C15 C35 1.485(8)
C16 C17 1.435(7)
C17 C18 1.342(8)
C18 C19 1.423(8)
C19 C20 1.414(8)
C20 C42 1.498(8)
C21 C22 1.382(7)
C21 C26 1.385(7)
C22 C23 1.385(7)
C23 C24 1.359(8)
C24 C25 1.380(8)
C24 C27 1.552(8)
C25 C26 1.372(8)
C28 C29 1.366(7)
C28 C33 1.375(7)
C29 C30 1.387(8)
C30 C31 1.358(9)
C31 C32 1.355(9)
C31 C34 1.531(8)
C32 C33 1.391(8)
C35 C36 1.383(7)
C35 C40 1.384(7)
C36 C37 1.391(8)
C37 C38 1.375(8)
C38 C39 1.346(7)
C38 C41 1.539(8)
C39 C40 1.397(8)
C42 C43 1.369(8)
C42 C47 1.383(8)
C43 C44 1.382(8)
C44 C45 1.343(9)
C45 C46 1.353(10)
C45 C48 1.544(9)
C46 C47 1.385(8)
C49 O1 1.435(8)
O1 C50 1.388(9)
C50 C51 1.292(11)
C51 O2 1.396(9)
O2 C52 1.396(8)
C52 C53 1.290(10)
C53 O3 1.386(8)
O3 C54 1.433(7)
